data_1549571
loop_
_publ_author_name
'Swidan, Ala'aeddeen'
'Suter, Riccardo'
'Macdonald, Charles L. B.'
'Burford, Neil'

_publ_section_title
;
 Tris(benzoimidazol)amine (L) complexes of pnictogen(iii) and pnictogen(v)
 cations and assessment of the
 [LP]<sup>3+</sup>/[LPF<sub>2</sub>]<sup>3+</sup> redox couple.
;
_journal_issue 26
_journal_name_full 'Chemical science'
_journal_page_first 5837
_journal_page_last 5841
_journal_paper_doi 10.1039/c8sc01682h
_journal_volume 9
_journal_year 2018
_chemical_formula_moiety 'C30 H33 F2 N7 P, 3(C F3 O3 S), 2(C2 H3 N)'
_chemical_formula_sum 'C37 H39 F11 N9 O9 P S3'
_chemical_formula_weight 1089.92
_space_group_crystal_system triclinic
_space_group_IT_number 2
_space_group_name_Hall '-P 1'
_space_group_name_H-M_alt 'P -1'
_symmetry_space_group_name_Hall '-P 1'
_symmetry_space_group_name_H-M 'P -1'
_atom_sites_solution_hydrogens geom
_atom_sites_solution_primary dual
_audit_creation_date 2018-01-27
_audit_creation_method
;
Olex2 1.2
(compiled 2017.01.04 svn.r3372 for OlexSys, GUI svn.r5292)
;
_audit_update_record
;
2018-01-27 deposited with the CCDC.
2018-06-08 downloaded from the CCDC.
;
_cell_angle_alpha 109.504(13)
_cell_angle_beta 98.444(13)
_cell_angle_gamma 111.998(9)
_cell_formula_units_Z 2
_cell_length_a 13.753(7)
_cell_length_b 14.060(7)
_cell_length_c 14.321(7)
_cell_measurement_reflns_used 9871
_cell_measurement_temperature 170(2)
_cell_measurement_theta_max 24.436
_cell_measurement_theta_min 2.901
_cell_volume 2300(2)
_computing_cell_refinement 'SAINT v8.37A (Bruker, 2015)'
_computing_data_reduction 'SAINT v8.37A (Bruker, 2015)'
_computing_molecular_graphics 'Olex2 (Dolomanov et al., 2009)'
_computing_publication_material 'Olex2 (Dolomanov et al., 2009)'
_computing_structure_refinement 'ShelXL (Sheldrick, 2015)'
_computing_structure_solution 'ShelXT (Sheldrick, 2015)'
_diffrn_ambient_temperature 170.02
_diffrn_detector 'Bruker APEX2 area detector'
_diffrn_detector_area_resol_mean 7.9
_diffrn_detector_type 'CCD area detector'
_diffrn_measured_fraction_theta_full 0.994
_diffrn_measured_fraction_theta_max 0.994
_diffrn_measurement_device 'three-circle diffractometer'
_diffrn_measurement_device_type 'Bruker SMART APEX2 area detector'
_diffrn_measurement_method '\w and \f scans'
_diffrn_radiation_monochromator 'mirror optics'
_diffrn_radiation_probe x-ray
_diffrn_radiation_type MoK\a
_diffrn_radiation_wavelength 0.71073
_diffrn_reflns_av_R_equivalents 0.1024
_diffrn_reflns_av_unetI/netI 0.0674
_diffrn_reflns_Laue_measured_fraction_full 0.994
_diffrn_reflns_Laue_measured_fraction_max 0.994
_diffrn_reflns_limit_h_max 16
_diffrn_reflns_limit_h_min -16
_diffrn_reflns_limit_k_max 16
_diffrn_reflns_limit_k_min -16
_diffrn_reflns_limit_l_max 16
_diffrn_reflns_limit_l_min -16
_diffrn_reflns_number 55372
_diffrn_reflns_point_group_measured_fraction_full 0.994
_diffrn_reflns_point_group_measured_fraction_max 0.994
_diffrn_reflns_theta_full 24.712
_diffrn_reflns_theta_max 24.712
_diffrn_reflns_theta_min 2.901
_diffrn_source 'microfocus sealed X-ray tube'
_diffrn_source_type 'Incoatec I\ms'
_diffrn_standards_number 0
_exptl_absorpt_coefficient_mu 0.304
_exptl_absorpt_correction_T_max 0.9984
_exptl_absorpt_correction_T_min 0.8652
_exptl_absorpt_correction_type multi-scan
_exptl_absorpt_process_details
;
SADABS-2016/2 (Bruker,2016/2) was used for absorption correction.
wR2(int) was 0.1024 before and 0.0895 after correction.
The Ratio of minimum to maximum transmission is 0.8666.
The \l/2 correction factor is Not present.
;
_exptl_crystal_colour colourless
_exptl_crystal_density_diffrn 1.574
_exptl_crystal_description plate
_exptl_crystal_F_000 1116
_exptl_crystal_recrystallization_method 'Re-crystallisation from solvent: MeCN Et2O'
_exptl_crystal_size_max 0.24
_exptl_crystal_size_mid 0.14
_exptl_crystal_size_min 0.06
_refine_diff_density_max 1.421
_refine_diff_density_min -1.007
_refine_diff_density_rms 0.255
_refine_ls_extinction_method none
_refine_ls_goodness_of_fit_ref 1.083
_refine_ls_hydrogen_treatment constr
_refine_ls_matrix_type full
_refine_ls_number_parameters 636
_refine_ls_number_reflns 7797
_refine_ls_number_restraints 0
_refine_ls_restrained_S_all 1.083
_refine_ls_R_factor_all 0.2467
_refine_ls_R_factor_gt 0.1889
_refine_ls_shift/su_max 0.000
_refine_ls_shift/su_mean 0.000
_refine_ls_structure_factor_coef Fsqd
_refine_ls_weighting_details 'w=1/[\s^2^(Fo^2^)+(0.1970P)^2^+134.4340P] where P=(Fo^2^+2Fc^2^)/3'
_refine_ls_weighting_scheme calc
_refine_ls_wR_factor_gt 0.5278
_refine_ls_wR_factor_ref 0.5690
_reflns_Friedel_coverage 0.000
_reflns_number_gt 5160
_reflns_number_total 7797
_reflns_threshold_expression 'I > 2\s(I)'
_cod_data_source_file c8sc01682h2.cif
_cod_data_source_block asrs11029_1
_cod_depositor_comments 'Adding full bibliography for 1549568--1549574.cif.'
_cod_original_cell_volume 2300.1(19)
_cod_database_code 1549571
_shelx_space_group_comment
;
The symmetry employed for this shelxl refinement is uniquely defined
by the following loop, which should always be used as a source of
symmetry information in preference to the above space-group names.
They are only intended as comments.
;
_olex2_refinement_description
;
1. Fixed Uiso
 At 1.2 times of:
  All C(H) groups, All C(H,H) groups
 At 1.5 times of:
  All C(H,H,H) groups
2.a Secondary CH2 refined with riding coordinates:
 C00O(H00A,H00B), C00U(H00C,H00D), C014(H01A,H01B), C017(H01C,H01D), C01D(H01F,
 H01G), C01N(H01Q,H01R)
2.b Aromatic/amide H refined with riding coordinates:
 C00Z(H00Z), C013(H013), C019(H019), C01B(H01E), C01E(H01H), C01J(H01O),
 C01L(H01P), C01O(H01S), C01Q(H01T), C01R(H01U), C01S(H01V), C01V(H01Z)
2.c Idealised Me refined as rotating group:
 C01G(H01I,H01J,H01K), C01I(H01L,H01M,H01N), C01U(H01W,H01X,H01Y), C01W(H0AA,H,
 HA), C01Y(H01,HB,HC)
;
_olex2_submission_special_instructions 'No special instructions were received'

loop_
_space_group_symop_operation_xyz
'x, y, z'
'-x, -y, -z'

loop_
_atom_site_label
_atom_site_type_symbol
_atom_site_fract_x
_atom_site_fract_y
_atom_site_fract_z
_atom_site_U_iso_or_equiv
_atom_site_adp_type
_atom_site_occupancy
_atom_site_site_symmetry_order
_atom_site_calc_flag
_atom_site_refinement_flags_posn
P001 P 0.1811(3) 0.6185(3) 0.6223(3) 0.0226(9) Uani 1 1 d .
S002 S 0.5675(4) 1.0196(4) 0.8852(4) 0.0383(11) Uani 1 1 d .
S003 S -0.1141(4) 0.6797(4) 0.8031(4) 0.0403(11) Uani 1 1 d .
S004 S 0.3585(5) 0.3862(5) 0.7540(4) 0.0544(14) Uani 1 1 d .
F00 F 0.0623(7) 0.6139(7) 0.6189(6) 0.0265(19) Uani 1 1 d .
F1 F 0.1542(7) 0.5708(7) 0.5002(7) 0.029(2) Uani 1 1 d .
N007 N 0.1299(10) 0.4828(10) 0.6258(9) 0.022(3) Uani 1 1 d .
F008 F 0.5408(12) 1.0296(14) 0.7055(11) 0.078(4) Uani 1 1 d .
O009 O 0.4678(10) 0.9167(10) 0.8389(10) 0.045(3) Uani 1 1 d .
F00A F 0.6297(11) 0.9388(10) 0.7272(9) 0.061(3) Uani 1 1 d .
N00B N 0.0576(10) 0.3768(11) 0.7039(10) 0.029(3) Uani 1 1 d .
N00C N 0.2626(10) 0.9351(11) 0.7403(11) 0.033(3) Uani 1 1 d .
N00D N 0.2341(11) 0.7644(11) 0.6433(10) 0.027(3) Uani 1 1 d .
F00E F 0.7070(10) 1.1192(10) 0.8023(10) 0.063(3) Uani 1 1 d .
N00F N 0.2185(10) 0.6763(10) 0.7693(10) 0.025(3) Uani 1 1 d .
O00G O 0.5548(13) 1.1193(11) 0.9300(14) 0.063(4) Uani 1 1 d .
O00H O 0.6548(10) 1.0182(12) 0.9475(10) 0.054(4) Uani 1 1 d .
N00I N 0.4838(10) 0.6850(11) 0.7379(9) 0.026(3) Uani 1 1 d .
N00J N 0.3161(10) 0.6305(10) 0.6378(9) 0.022(3) Uani 1 1 d .
O00K O 0.2977(12) 0.4454(13) 0.7437(15) 0.069(5) Uani 1 1 d .
O00L O -0.1183(11) 0.5730(13) 0.7461(11) 0.058(4) Uani 1 1 d .
O00M O -0.0071(12) 0.7747(13) 0.8471(12) 0.060(4) Uani 1 1 d .
F00N F -0.2527(13) 0.5889(14) 0.8903(14) 0.088(5) Uani 1 1 d .
C00O C 0.2196(13) 0.7901(12) 0.8135(12) 0.028(3) Uani 1 1 d .
H00A H 0.1477 0.7820 0.8234 0.034 Uiso 1 1 calc R
H00B H 0.2782 0.8403 0.8815 0.034 Uiso 1 1 calc R
O00P O -0.1964(12) 0.7030(15) 0.7558(13) 0.061(4) Uani 1 1 d .
F00Q F -0.1452(15) 0.7674(13) 0.9777(13) 0.094(5) Uani 1 1 d .
C00R C 0.1022(11) 0.4822(13) 0.7115(12) 0.027(3) Uani 1 1 d .
C00S C 0.0554(12) 0.3054(13) 0.6094(12) 0.027(3) Uani 1 1 d .
C00T C 0.4855(13) 0.6581(13) 0.6346(12) 0.030(3) Uani 1 1 d .
C00U C 0.3312(13) 0.6847(14) 0.8189(12) 0.034(4) Uani 1 1 d .
H00C H 0.3782 0.7597 0.8782 0.040 Uiso 1 1 calc R
H00D H 0.3207 0.6251 0.8442 0.040 Uiso 1 1 calc R
C00V C 0.0998(12) 0.3710(12) 0.5590(13) 0.029(3) Uani 1 1 d .
C00W C 0.2416(13) 0.8365(13) 0.7355(14) 0.033(4) Uani 1 1 d .
F00X F 0.4036(18) 0.3131(16) 0.8863(14) 0.106(6) Uani 1 1 d .
O00Y O 0.4763(13) 0.4580(14) 0.7820(14) 0.068(4) Uani 1 1 d .
C00Z C 0.3626(14) 0.5890(14) 0.4654(13) 0.033(4) Uani 1 1 d .
H00Z H 0.2907 0.5606 0.4198 0.040 Uiso 1 1 calc R
C010 C 0.2504(15) 0.8218(15) 0.5803(14) 0.036(4) Uani 1 1 d .
C011 C 0.3812(15) 0.6237(14) 0.5719(13) 0.036(4) Uani 1 1 d .
F012 F -0.0844(16) 0.6480(17) 0.9689(12) 0.101(6) Uani 1 1 d .
C013 C 0.2521(16) 0.7927(16) 0.4784(14) 0.042(4) Uani 1 1 d .
H013 H 0.2389 0.7190 0.4334 0.051 Uiso 1 1 calc R
C014 C 0.2794(14) 1.0358(13) 0.8334(14) 0.037(4) Uani 1 1 d .
H01A H 0.3336 1.1064 0.8339 0.044 Uiso 1 1 calc R
H01B H 0.3073 1.0306 0.8984 0.044 Uiso 1 1 calc R
O015 O 0.319(2) 0.2759(14) 0.6739(14) 0.092(6) Uani 1 1 d .
C016 C 0.3810(12) 0.6689(12) 0.7357(11) 0.025(3) Uani 1 1 d .
C017 C 0.1303(14) 0.5931(14) 0.7938(13) 0.032(4) Uani 1 1 d .
H01C H 0.1591 0.5978 0.8636 0.038 Uiso 1 1 calc R
H01D H 0.0652 0.6077 0.7914 0.038 Uiso 1 1 calc R
F018 F 0.3781(18) 0.4605(16) 0.9488(13) 0.109(6) Uani 1 1 d .
C019 C 0.0285(17) 0.1422(16) 0.4685(14) 0.047(5) Uani 1 1 d .
H019 H 0.0030 0.0627 0.4343 0.056 Uiso 1 1 calc R
N01A N 0.9190(18) 1.0602(16) 0.7374(19) 0.068(6) Uani 1 1 d .
C01B C 0.0157(17) 0.1878(15) 0.5654(15) 0.046(5) Uani 1 1 d .
H01E H -0.0174 0.1425 0.5992 0.056 Uiso 1 1 calc R
C01C C 0.6162(15) 1.0298(16) 0.7728(16) 0.045(5) Uani 1 1 d .
C01D C 0.0271(17) 0.3455(17) 0.7901(15) 0.046(5) Uani 1 1 d .
H01F H 0.0030 0.2634 0.7678 0.055 Uiso 1 1 calc R
H01G H 0.0934 0.3867 0.8523 0.055 Uiso 1 1 calc R
C01E C 0.1136(15) 0.3248(14) 0.4620(13) 0.037(4) Uani 1 1 d .
H01H H 0.1456 0.3698 0.4275 0.045 Uiso 1 1 calc R
N01F N -0.2374(18) 0.3892(18) 0.9869(15) 0.069(6) Uani 1 1 d .
C01G C 0.5607(17) 0.7290(19) 0.9214(15) 0.054(5) Uani 1 1 d .
H01I H 0.5022 0.6567 0.9118 0.081 Uiso 1 1 calc GR
H01J H 0.5390 0.7891 0.9487 0.081 Uiso 1 1 calc GR
H01K H 0.6291 0.7467 0.9709 0.081 Uiso 1 1 calc GR
C01H C 0.2712(16) 0.9348(17) 0.6463(16) 0.044(5) Uani 1 1 d .
C01I C -0.059(2) 0.371(2) 0.818(2) 0.072(7) Uani 1 1 d .
H01L H -0.0343 0.4532 0.8444 0.108 Uiso 1 1 calc GR
H01M H -0.0773 0.3470 0.8729 0.108 Uiso 1 1 calc GR
H01N H -0.1249 0.3315 0.7570 0.108 Uiso 1 1 calc GR
C01J C 0.5761(16) 0.6651(17) 0.5976(15) 0.042(4) Uani 1 1 d .
H01O H 0.6475 0.6886 0.6412 0.051 Uiso 1 1 calc R
C01K C 0.9053(16) 1.0342(17) 0.7999(19) 0.051(5) Uani 1 1 d .
C01L C 0.5508(17) 0.6344(18) 0.4920(15) 0.051(5) Uani 1 1 d .
H01P H 0.6091 0.6403 0.4624 0.062 Uiso 1 1 calc R
F01M F 0.2371(18) 0.2985(18) 0.850(2) 0.149(10) Uani 1 1 d .
C01N C 0.5781(14) 0.7209(17) 0.8230(15) 0.046(5) Uani 1 1 d .
H01Q H 0.6341 0.7961 0.8338 0.055 Uiso 1 1 calc R
H01R H 0.6100 0.6675 0.8018 0.055 Uiso 1 1 calc R
C01O C 0.0777(17) 0.2103(17) 0.4204(15) 0.050(5) Uani 1 1 d .
H01S H 0.0867 0.1753 0.3552 0.060 Uiso 1 1 calc R
C01P C -0.152(2) 0.668(2) 0.9155(18) 0.059(6) Uani 1 1 d .
C01Q C 0.4492(17) 0.5964(17) 0.4273(15) 0.048(5) Uani 1 1 d .
H01T H 0.4380 0.5747 0.3547 0.058 Uiso 1 1 calc R
C01R C 0.2917(17) 1.0182(17) 0.6103(19) 0.053(5) Uani 1 1 d .
H01U H 0.3035 1.0922 0.6531 0.064 Uiso 1 1 calc R
C01S C 0.294(2) 0.9878(19) 0.5081(19) 0.066(7) Uani 1 1 d .
H01V H 0.3092 1.0421 0.4798 0.079 Uiso 1 1 calc R
C01T C -0.300(2) 0.3603(19) 0.911(2) 0.060(6) Uani 1 1 d .
C01U C 0.1669(18) 1.0360(19) 0.8257(18) 0.061(6) Uani 1 1 d .
H01W H 0.1403 1.0416 0.7613 0.091 Uiso 1 1 calc GR
H01X H 0.1746 1.1009 0.8858 0.091 Uiso 1 1 calc GR
H01Y H 0.1140 0.9657 0.8250 0.091 Uiso 1 1 calc GR
C01V C 0.274(2) 0.879(2) 0.448(2) 0.076(8) Uani 1 1 d .
H01Z H 0.2762 0.8622 0.3784 0.092 Uiso 1 1 calc R
C01W C -0.374(3) 0.319(3) 0.805(2) 0.096(11) Uani 1 1 d .
H0AA H -0.3388 0.2950 0.7531 0.143 Uiso 1 1 calc GR
H H -0.3896 0.3794 0.7987 0.143 Uiso 1 1 calc GR
HA H -0.4437 0.2540 0.7923 0.143 Uiso 1 1 calc GR
C01X C 0.345(2) 0.364(2) 0.867(2) 0.077(8) Uani 1 1 d .
C01Y C 0.884(2) 1.000(2) 0.886(2) 0.063(6) Uani 1 1 d .
H01 H 0.8827 0.9263 0.8700 0.095 Uiso 1 1 calc GR
HB H 0.8120 0.9948 0.8923 0.095 Uiso 1 1 calc GR
HC H 0.9418 1.0568 0.9514 0.095 Uiso 1 1 calc GR

loop_
_atom_site_aniso_label
_atom_site_aniso_U_11
_atom_site_aniso_U_22
_atom_site_aniso_U_33
_atom_site_aniso_U_23
_atom_site_aniso_U_13
_atom_site_aniso_U_12
P001 0.0210(19) 0.0200(19) 0.0206(19) 0.0060(15) 0.0026(15) 0.0071(15)
S002 0.036(2) 0.032(2) 0.039(2) 0.0125(19) 0.0125(19) 0.0095(19)
S003 0.036(2) 0.052(3) 0.037(2) 0.018(2) 0.0111(19) 0.023(2)
S004 0.061(3) 0.047(3) 0.052(3) 0.013(2) 0.006(3) 0.034(3)
F00 0.023(4) 0.027(4) 0.023(4) 0.007(4) 0.002(3) 0.009(4)
F1 0.024(4) 0.020(4) 0.029(5) 0.003(4) 0.003(4) 0.006(4)
N007 0.020(6) 0.024(6) 0.027(6) 0.011(5) 0.006(5) 0.014(5)
F008 0.077(9) 0.109(12) 0.061(8) 0.059(9) 0.015(7) 0.036(9)
O009 0.035(7) 0.036(7) 0.051(8) 0.015(6) 0.010(6) 0.007(6)
F00A 0.083(9) 0.051(7) 0.045(7) 0.009(6) 0.029(6) 0.033(7)
N00B 0.019(6) 0.025(7) 0.035(7) 0.010(6) 0.005(5) 0.008(5)
N00C 0.021(7) 0.020(7) 0.041(8) 0.000(6) -0.001(6) 0.009(5)
N00D 0.033(7) 0.023(6) 0.029(7) 0.010(6) 0.015(6) 0.015(6)
F00E 0.059(8) 0.056(7) 0.074(8) 0.035(7) 0.036(7) 0.016(6)
N00F 0.016(6) 0.024(6) 0.034(7) 0.015(6) 0.005(5) 0.005(5)
O00G 0.060(9) 0.031(7) 0.095(12) 0.020(8) 0.040(9) 0.018(7)
O00H 0.030(7) 0.062(9) 0.044(8) 0.022(7) 0.001(6) 0.000(6)
N00I 0.028(7) 0.029(7) 0.020(6) 0.009(5) 0.005(5) 0.014(6)
N00J 0.021(6) 0.019(6) 0.021(6) 0.007(5) 0.005(5) 0.005(5)
O00K 0.052(9) 0.060(9) 0.115(14) 0.060(10) 0.021(9) 0.029(8)
O00L 0.046(8) 0.065(9) 0.052(8) 0.004(7) 0.011(7) 0.035(7)
O00M 0.043(8) 0.061(9) 0.068(10) 0.016(8) 0.023(7) 0.023(7)
F00N 0.086(11) 0.085(10) 0.114(13) 0.069(10) 0.053(10) 0.027(9)
C00O 0.026(8) 0.022(7) 0.023(8) 0.002(6) 0.005(6) 0.005(6)
O00P 0.042(8) 0.094(12) 0.085(11) 0.059(10) 0.029(8) 0.047(8)
F00Q 0.122(14) 0.081(10) 0.080(10) 0.022(9) 0.067(10) 0.046(10)
C00R 0.013(7) 0.028(8) 0.033(8) 0.012(7) 0.003(6) 0.007(6)
C00S 0.027(8) 0.024(8) 0.025(8) 0.007(6) 0.000(6) 0.014(7)
C00T 0.029(8) 0.023(8) 0.032(8) 0.009(7) 0.013(7) 0.008(7)
C00U 0.031(9) 0.029(8) 0.022(8) 0.000(7) -0.013(7) 0.012(7)
C00V 0.022(8) 0.018(7) 0.036(9) 0.007(7) -0.003(6) 0.008(6)
C00W 0.021(8) 0.024(8) 0.047(10) 0.010(7) 0.005(7) 0.010(7)
F00X 0.163(18) 0.103(13) 0.092(12) 0.072(11) 0.036(12) 0.075(13)
O00Y 0.054(9) 0.066(10) 0.096(13) 0.043(9) 0.043(9) 0.025(8)
C00Z 0.032(9) 0.036(9) 0.033(9) 0.010(7) 0.010(7) 0.020(8)
C010 0.044(10) 0.037(9) 0.042(10) 0.026(8) 0.019(8) 0.023(8)
C011 0.042(10) 0.033(9) 0.029(9) 0.010(7) 0.009(7) 0.018(8)
F012 0.131(15) 0.142(16) 0.060(9) 0.065(10) 0.029(9) 0.073(13)
C013 0.052(11) 0.044(10) 0.038(10) 0.024(9) 0.018(9) 0.022(9)
C014 0.038(9) 0.015(7) 0.039(10) -0.003(7) 0.003(8) 0.010(7)
O015 0.151(19) 0.045(9) 0.057(10) 0.005(8) 0.019(11) 0.040(11)
C016 0.020(7) 0.023(7) 0.020(7) 0.010(6) -0.002(6) 0.000(6)
C017 0.035(9) 0.032(9) 0.032(9) 0.016(7) 0.010(7) 0.016(7)
F018 0.164(18) 0.099(13) 0.075(11) 0.033(10) 0.061(12) 0.067(13)
C019 0.059(12) 0.034(10) 0.028(9) 0.001(8) -0.004(8) 0.020(9)
N01A 0.079(15) 0.050(11) 0.093(16) 0.044(12) 0.032(12) 0.031(10)
C01B 0.053(12) 0.028(9) 0.046(11) 0.010(8) 0.008(9) 0.014(9)
C01C 0.029(9) 0.042(11) 0.059(12) 0.020(10) 0.014(9) 0.012(8)
C01D 0.056(12) 0.042(10) 0.041(10) 0.027(9) 0.020(9) 0.015(9)
C01E 0.051(11) 0.029(9) 0.029(9) 0.012(7) 0.008(8) 0.017(8)
N01F 0.078(14) 0.071(13) 0.039(11) 0.019(10) 0.006(10) 0.022(11)
C01G 0.043(11) 0.055(12) 0.043(11) 0.005(10) -0.003(9) 0.020(10)
C01H 0.045(11) 0.049(11) 0.060(12) 0.031(10) 0.026(9) 0.032(9)
C01I 0.089(19) 0.10(2) 0.069(16) 0.055(15) 0.049(15) 0.060(17)
C01J 0.039(10) 0.053(11) 0.047(11) 0.023(9) 0.020(9) 0.028(9)
C01K 0.035(11) 0.038(11) 0.070(15) 0.017(11) 0.013(10) 0.014(9)
C01L 0.051(12) 0.058(13) 0.040(11) 0.011(10) 0.023(9) 0.026(10)
F01M 0.114(16) 0.111(15) 0.28(3) 0.135(19) 0.125(19) 0.044(12)
C01N 0.026(9) 0.050(11) 0.042(11) 0.018(9) -0.008(8) 0.007(8)
C01O 0.057(13) 0.045(11) 0.033(10) 0.011(9) -0.003(9) 0.019(10)
C01P 0.081(17) 0.064(14) 0.051(13) 0.032(11) 0.038(12) 0.039(13)
C01Q 0.060(13) 0.053(12) 0.033(10) 0.014(9) 0.011(9) 0.029(10)
C01R 0.057(13) 0.033(10) 0.084(16) 0.044(11) 0.026(11) 0.016(9)
C01S 0.082(17) 0.045(13) 0.061(14) 0.031(11) 0.017(13) 0.012(12)
C01T 0.078(16) 0.047(12) 0.062(15) 0.021(11) 0.037(14) 0.031(12)
C01U 0.052(13) 0.053(13) 0.061(14) -0.001(11) 0.012(11) 0.032(11)
C01V 0.082(18) 0.079(18) 0.086(19) 0.064(16) 0.027(15) 0.029(15)
C01W 0.09(2) 0.09(2) 0.084(19) 0.019(16) -0.029(16) 0.057(18)
C01X 0.083(19) 0.054(14) 0.09(2) 0.028(15) 0.043(16) 0.022(14)
C01Y 0.071(16) 0.061(14) 0.078(16) 0.044(13) 0.031(13) 0.033(12)

loop_
_atom_type_symbol
_atom_type_description
_atom_type_scat_dispersion_real
_atom_type_scat_dispersion_imag
_atom_type_scat_source
C C 0.0033 0.0016 'International Tables Vol C Tables 4.2.6.8 and 6.1.1.4'
H H 0.0000 0.0000 'International Tables Vol C Tables 4.2.6.8 and 6.1.1.4'
F F 0.0171 0.0103 'International Tables Vol C Tables 4.2.6.8 and 6.1.1.4'
N N 0.0061 0.0033 'International Tables Vol C Tables 4.2.6.8 and 6.1.1.4'
O O 0.0106 0.0060 'International Tables Vol C Tables 4.2.6.8 and 6.1.1.4'
P P 0.1023 0.0942 'International Tables Vol C Tables 4.2.6.8 and 6.1.1.4'
S S 0.1246 0.1234 'International Tables Vol C Tables 4.2.6.8 and 6.1.1.4'

loop_
_geom_angle_atom_site_label_1
_geom_angle_atom_site_label_2
_geom_angle_atom_site_label_3
_geom_angle
F00 P001 N007 88.7(5)
F00 P001 N00D 88.9(5)
F00 P001 N00F 88.5(5)
F00 P001 N00J 175.1(5)
F1 P001 F00 93.5(5)
F1 P001 N007 95.5(5)
F1 P001 N00D 94.8(5)
F1 P001 N00F 178.0(5)
F1 P001 N00J 91.3(5)
N007 P001 N00D 169.6(6)
N007 P001 N00F 84.6(6)
N00D P001 N00F 85.2(6)
N00J P001 N007 91.8(6)
N00J P001 N00D 89.7(6)
N00J P001 N00F 86.8(6)
O009 S002 O00G 115.0(9)
O009 S002 C01C 103.7(8)
O00G S002 C01C 104.7(9)
O00H S002 O009 115.3(9)
O00H S002 O00G 113.8(10)
O00H S002 C01C 102.2(9)
O00L S003 O00M 115.9(9)
O00L S003 O00P 116.0(10)
O00L S003 C01P 104.1(10)
O00M S003 O00P 112.6(10)
O00M S003 C01P 103.4(11)
O00P S003 C01P 102.5(10)
O00K S004 O00Y 111.2(10)
O00K S004 O015 116.5(12)
O00K S004 C01X 105.3(13)
O00Y S004 C01X 103.2(12)
O015 S004 O00Y 114.7(13)
O015 S004 C01X 104.3(12)
C00R N007 P001 114.2(10)
C00R N007 C00V 107.6(13)
C00V N007 P001 137.8(11)
C00R N00B C00S 108.3(13)
C00R N00B C01D 124.6(14)
C00S N00B C01D 126.8(14)
C00W N00C C014 126.5(16)
C00W N00C C01H 108.5(15)
C01H N00C C014 125.0(15)
C00W N00D P001 115.9(11)
C00W N00D C010 107.2(13)
C010 N00D P001 135.5(11)
C00O N00F P001 110.1(9)
C00O N00F C00U 110.5(11)
C00O N00F C017 109.5(12)
C00U N00F P001 111.7(10)
C017 N00F P001 106.9(9)
C017 N00F C00U 108.0(12)
C00T N00I C01N 123.2(14)
C016 N00I C00T 106.1(12)
C016 N00I C01N 130.8(14)
C011 N00J P001 134.4(11)
C016 N00J P001 117.3(10)
C016 N00J C011 107.6(13)
N00F C00O H00A 110.7
N00F C00O H00B 110.7
H00A C00O H00B 108.8
C00W C00O N00F 105.4(12)
C00W C00O H00A 110.7
C00W C00O H00B 110.7
N007 C00R C017 116.3(14)
N00B C00R N007 110.0(14)
N00B C00R C017 133.7(15)
N00B C00S C00V 107.4(13)
N00B C00S C01B 129.9(16)
C00V C00S C01B 122.7(16)
N00I C00T C01J 127.5(15)
C011 C00T N00I 108.6(14)
C011 C00T C01J 123.8(16)
N00F C00U H00C 110.7
N00F C00U H00D 110.7
H00C C00U H00D 108.8
C016 C00U N00F 105.0(12)
C016 C00U H00C 110.7
C016 C00U H00D 110.7
C00S C00V N007 106.6(14)
C00S C00V C01E 122.0(14)
C01E C00V N007 131.3(15)
N00C C00W N00D 113.2(16)
N00C C00W C00O 130.5(16)
N00D C00W C00O 116.2(14)
C011 C00Z H00Z 120.6
C01Q C00Z H00Z 120.6
C01Q C00Z C011 118.9(16)
N00D C010 C01H 104.6(15)
C013 C010 N00D 134.3(16)
C013 C010 C01H 121.2(16)
C00T C011 N00J 106.2(14)
C00T C011 C00Z 118.6(16)
C00Z C011 N00J 135.1(16)
C010 C013 H013 122.8
C01V C013 C010 114(2)
C01V C013 H013 122.8
N00C C014 H01A 110.3
N00C C014 H01B 110.3
N00C C014 C01U 107.1(14)
H01A C014 H01B 108.5
C01U C014 H01A 110.3
C01U C014 H01B 110.3
N00I C016 N00J 111.4(13)
N00I C016 C00U 130.9(13)
N00J C016 C00U 117.7(13)
N00F C017 H01C 111.0
N00F C017 H01D 111.0
C00R C017 N00F 103.9(13)
C00R C017 H01C 111.0
C00R C017 H01D 111.0
H01C C017 H01D 109.0
C01B C019 H019 119.2
C01B C019 C01O 121.6(18)
C01O C019 H019 119.2
C00S C01B H01E 122.5
C019 C01B C00S 115.0(18)
C019 C01B H01E 122.5
F008 C01C S002 109.4(13)
F008 C01C F00A 108.2(17)
F00A C01C S002 107.8(13)
F00E C01C S002 111.3(14)
F00E C01C F008 109.9(17)
F00E C01C F00A 110.0(16)
N00B C01D H01F 109.0
N00B C01D H01G 109.0
H01F C01D H01G 107.8
C01I C01D N00B 113.0(17)
C01I C01D H01F 109.0
C01I C01D H01G 109.0
C00V C01E H01H 122.4
C01O C01E C00V 115.2(17)
C01O C01E H01H 122.4
H01I C01G H01J 109.5
H01I C01G H01K 109.5
H01J C01G H01K 109.5
C01N C01G H01I 109.5
C01N C01G H01J 109.5
C01N C01G H01K 109.5
N00C C01H C010 106.5(15)
N00C C01H C01R 131.8(19)
C01R C01H C010 121.6(19)
C01D C01I H01L 109.5
C01D C01I H01M 109.5
C01D C01I H01N 109.5
H01L C01I H01M 109.5
H01L C01I H01N 109.5
H01M C01I H01N 109.5
C00T C01J H01O 123.4
C01L C01J C00T 113.2(17)
C01L C01J H01O 123.4
N01A C01K C01Y 178(2)
C01J C01L H01P 117.6
C01Q C01L C01J 124.8(19)
C01Q C01L H01P 117.6
N00I C01N C01G 117.2(16)
N00I C01N H01Q 108.0
N00I C01N H01R 108.0
C01G C01N H01Q 108.0
C01G C01N H01R 108.0
H01Q C01N H01R 107.2
C019 C01O H01S 118.3
C01E C01O C019 123.4(19)
C01E C01O H01S 118.3
F00N C01P S003 112.3(17)
F00N C01P F00Q 108.2(19)
F00Q C01P S003 109.0(16)
F012 C01P S003 111.1(17)
F012 C01P F00N 109(2)
F012 C01P F00Q 107(2)
C00Z C01Q H01T 119.8
C01L C01Q C00Z 120.5(18)
C01L C01Q H01T 119.8
C01H C01R H01U 121.8
C01H C01R C01S 116(2)
C01S C01R H01U 121.8
C01R C01S H01V 120.0
C01V C01S C01R 120(2)
C01V C01S H01V 120.0
N01F C01T C01W 174(3)
C014 C01U H01W 109.5
C014 C01U H01X 109.5
C014 C01U H01Y 109.5
H01W C01U H01X 109.5
H01W C01U H01Y 109.5
H01X C01U H01Y 109.5
C013 C01V C01S 126(3)
C013 C01V H01Z 116.9
C01S C01V H01Z 116.9
C01T C01W H0AA 109.5
C01T C01W H 109.5
C01T C01W HA 109.5
H0AA C01W H 109.5
H0AA C01W HA 109.5
H C01W HA 109.5
F00X C01X S004 110.3(19)
F00X C01X F018 109(3)
F00X C01X F01M 110(2)
F018 C01X S004 111.2(19)
F018 C01X F01M 108(2)
F01M C01X S004 109(2)
C01K C01Y H01 109.5
C01K C01Y HB 109.5
C01K C01Y HC 109.5
H01 C01Y HB 109.5
H01 C01Y HC 109.5
HB C01Y HC 109.5

loop_
_geom_bond_atom_site_label_1
_geom_bond_atom_site_label_2
_geom_bond_distance
P001 F00 1.604(9)
P001 F1 1.577(9)
P001 N007 1.791(13)
P001 N00D 1.798(13)
P001 N00F 1.893(13)
P001 N00J 1.773(13)
S002 O009 1.421(13)
S002 O00G 1.423(14)
S002 O00H 1.397(15)
S002 C01C 1.86(2)
S003 O00L 1.422(15)
S003 O00M 1.429(15)
S003 O00P 1.432(14)
S003 C01P 1.80(2)
S004 O00K 1.408(15)
S004 O00Y 1.455(16)
S004 O015 1.419(16)
S004 C01X 1.77(3)
N007 C00R 1.34(2)
N007 C00V 1.397(19)
F008 C01C 1.31(2)
F00A C01C 1.32(2)
N00B C00R 1.33(2)
N00B C00S 1.38(2)
N00B C01D 1.51(2)
N00C C00W 1.28(2)
N00C C014 1.50(2)
N00C C01H 1.37(2)
N00D C00W 1.33(2)
N00D C010 1.39(2)
F00E C01C 1.28(2)
N00F C00O 1.503(19)
N00F C00U 1.552(19)
N00F C017 1.52(2)
N00I C00T 1.40(2)
N00I C016 1.34(2)
N00I C01N 1.43(2)
N00J C011 1.40(2)
N00J C016 1.349(19)
F00N C01P 1.32(3)
C00O H00A 0.9900
C00O H00B 0.9900
C00O C00W 1.48(2)
F00Q C01P 1.34(3)
C00R C017 1.47(2)
C00S C00V 1.38(2)
C00S C01B 1.40(2)
C00T C011 1.38(2)
C00T C01J 1.41(2)
C00U H00C 0.9900
C00U H00D 0.9900
C00U C016 1.45(2)
C00V C01E 1.40(2)
F00X C01X 1.32(3)
C00Z H00Z 0.9500
C00Z C011 1.39(2)
C00Z C01Q 1.37(3)
C010 C013 1.38(2)
C010 C01H 1.44(3)
F012 C01P 1.29(3)
C013 H013 0.9500
C013 C01V 1.37(3)
C014 H01A 0.9900
C014 H01B 0.9900
C014 C01U 1.54(3)
C017 H01C 0.9900
C017 H01D 0.9900
F018 C01X 1.32(3)
C019 H019 0.9500
C019 C01B 1.39(3)
C019 C01O 1.39(3)
N01A C01K 1.09(3)
C01B H01E 0.9500
C01D H01F 0.9900
C01D H01G 0.9900
C01D C01I 1.44(3)
C01E H01H 0.9500
C01E C01O 1.37(3)
N01F C01T 1.12(3)
C01G H01I 0.9800
C01G H01J 0.9800
C01G H01K 0.9800
C01G C01N 1.44(3)
C01H C01R 1.39(3)
C01I H01L 0.9800
C01I H01M 0.9800
C01I H01N 0.9800
C01J H01O 0.9500
C01J C01L 1.38(3)
C01K C01Y 1.49(3)
C01L H01P 0.9500
C01L C01Q 1.35(3)
F01M C01X 1.35(3)
C01N H01Q 0.9900
C01N H01R 0.9900
C01O H01S 0.9500
C01Q H01T 0.9500
C01R H01U 0.9500
C01R C01S 1.39(3)
C01S H01V 0.9500
C01S C01V 1.38(4)
C01T C01W 1.49(4)
C01U H01W 0.9800
C01U H01X 0.9800
C01U H01Y 0.9800
C01V H01Z 0.9500
C01W H0AA 0.9800
C01W H 0.9800
C01W HA 0.9800
C01Y H01 0.9800
C01Y HB 0.9800
C01Y HC 0.9800
